data_4306239
loop_
_publ_author_name
'Victor I. Ovcharenko'
'Galina V. Romanenko'
'Ksenia Yu. Maryunina'
'Artem S. Bogomyakov'
'Elena V. Gorelik'

_publ_section_title
;
Thermally Induced Magnetic Anomalies in Solvates of the
Bis(hexafluoroacetylacetonate)copper(II) Complex with Pyrazolyl-Substituted
Nitronyl Nitroxide
;
_journal_name_full 'Inorganic Chemistry'
_journal_page_first 9537
_journal_page_last 9552
_journal_paper_doi 10.1021/ic8011074
_journal_volume 47
_journal_year 2008
_chemical_formula_sum 'C28 H34 Cu F12 N4 O6'
_chemical_formula_weight 814.13
_chemical_name_systematic
; 
 catena-(bis(m2-4,4,5,5-Tetramethyl-2-
 (1-butylpyrazole-4-yl)-4,5-dihydro-1H-
 imidazol-3-oxide-1-oxyl)-tetrakis(1,
 1,1,5,5,5-hexafluoropentan-2,4-
 dionato)-di-copper(ii)) octane solvate
;
_space_group_IT_number 2
_symmetry_cell_setting triclinic
_symmetry_space_group_name_Hall '-P 1'
_symmetry_space_group_name_H-M 'P -1'
_atom_sites_solution_hydrogens geom
_atom_sites_solution_primary direct
_atom_sites_solution_secondary difmap
_audit_creation_method SHELXL-97
_cell_angle_alpha 99.021(10)
_cell_angle_beta 96.207(10)
_cell_angle_gamma 112.790(10)
_cell_formula_units_Z 2
_cell_length_a 10.955(7)
_cell_length_b 13.281(8)
_cell_length_c 13.411(8)
_cell_measurement_reflns_used 3221
_cell_measurement_temperature 155(2)
_cell_measurement_theta_max 22.96
_cell_measurement_theta_min 2.34
_cell_volume 1745.8(19)
_computing_cell_refinement 'Bruker SMART'
_computing_data_collection 'Bruker SMART'
_computing_data_reduction 'Bruker SAINT'
_computing_molecular_graphics 'Bruker SHELXTL'
_computing_publication_material 'Bruker SHELXTL'
_computing_structure_refinement 'SHELXL-97 (Sheldrick, 1997)'
_computing_structure_solution 'SHELXS-97 (Sheldrick, 1990)'
_diffrn_ambient_temperature 155(2)
_diffrn_measured_fraction_theta_full 0.975
_diffrn_measured_fraction_theta_max 0.975
_diffrn_measurement_device_type 'CCD area detector'
_diffrn_measurement_method 'phi and omega scans'
_diffrn_radiation_monochromator graphite
_diffrn_radiation_source 'fine-focus sealed tube'
_diffrn_radiation_type MoK\a
_diffrn_radiation_wavelength 0.71073
_diffrn_reflns_av_R_equivalents 0.0561
_diffrn_reflns_av_sigmaI/netI 0.0830
_diffrn_reflns_limit_h_max 13
_diffrn_reflns_limit_h_min -13
_diffrn_reflns_limit_k_max 16
_diffrn_reflns_limit_k_min -16
_diffrn_reflns_limit_l_max 16
_diffrn_reflns_limit_l_min -16
_diffrn_reflns_number 17143
_diffrn_reflns_theta_full 26.54
_diffrn_reflns_theta_max 26.54
_diffrn_reflns_theta_min 2.05
_exptl_absorpt_coefficient_mu 0.735
_exptl_absorpt_correction_type none
_exptl_crystal_density_diffrn 1.549
_exptl_crystal_density_method 'not measured'
_exptl_crystal_F_000 830
_refine_diff_density_max 0.676
_refine_diff_density_min -0.437
_refine_diff_density_rms 0.071
_refine_ls_extinction_method none
_refine_ls_goodness_of_fit_ref 1.156
_refine_ls_hydrogen_treatment mixed
_refine_ls_matrix_type full
_refine_ls_number_parameters 614
_refine_ls_number_reflns 7078
_refine_ls_number_restraints 3
_refine_ls_restrained_S_all 1.157
_refine_ls_R_factor_all 0.0882
_refine_ls_R_factor_gt 0.0624
_refine_ls_shift/su_max 0.099
_refine_ls_shift/su_mean 0.003
_refine_ls_structure_factor_coef Fsqd
_refine_ls_weighting_details 'calc w=1/[\s^2^(Fo^2^)+(0.0585P)^2^+0.0000P] where P=(Fo^2^+2Fc^2^)/3'
_refine_ls_weighting_scheme calc
_refine_ls_wR_factor_gt 0.1431
_refine_ls_wR_factor_ref 0.1534
_reflns_number_gt 5191
_reflns_number_total 7078
_reflns_threshold_expression >2sigma(I)
_cod_data_source_file ic8011074_si_001_39.cif
_cod_data_source_block c8an155
_cod_depositor_comments
;
The following automatic conversions were performed:
'_symmetry_cell_setting' value 'Triclinic' changed to 'triclinic'
according to '/home/saulius/struct/CIF-dictionaries/cif_core.dic'
dictionary named 'cif_core.dic' version 2.4.1 from 2010-06-29.

Automatic conversion script
Id: cif_fix_enum 1527 2010-12-29 10:47:43Z saulius 
;
_cod_original_cell_volume 1746.0(18)
_cod_database_code 4306239

loop_
_symmetry_equiv_pos_as_xyz
'x, y, z'
'-x, -y, -z'

loop_
_atom_site_label
_atom_site_type_symbol
_atom_site_fract_x
_atom_site_fract_y
_atom_site_fract_z
_atom_site_U_iso_or_equiv
_atom_site_adp_type
_atom_site_occupancy
_atom_site_symmetry_multiplicity
_atom_site_calc_flag
_atom_site_refinement_flags
_atom_site_disorder_assembly
_atom_site_disorder_group
Cu1 Cu 0.5000 0.5000 0.5000 0.02662(17) Uani 1 2 d S . .
O1 O 0.3705(2) 0.47231(19) 0.37422(18) 0.0325(6) Uani 1 1 d . . .
C1 C 0.2064(5) 0.4840(4) 0.2571(3) 0.0453(10) Uani 1 1 d . . .
F1 F 0.2859(14) 0.5394(10) 0.1999(12) 0.077(5) Uani 0.50 1 d P . .
F2 F 0.120(2) 0.5136(19) 0.2470(15) 0.115(8) Uani 0.50 1 d P . .
F3 F 0.1572(18) 0.3773(15) 0.2100(12) 0.055(3) Uani 0.50 1 d P . .
F1A F 0.2968(17) 0.5255(14) 0.1984(12) 0.092(5) Uani 0.50 1 d P . .
F2A F 0.1052(15) 0.5266(14) 0.2484(13) 0.059(3) Uani 0.50 1 d P . .
F3A F 0.146(2) 0.3771(17) 0.2216(15) 0.118(7) Uani 0.50 1 d P . .
C2 C 0.2787(4) 0.5065(3) 0.3667(3) 0.0328(8) Uani 1 1 d . . .
C3 C 0.2385(4) 0.5612(3) 0.4441(3) 0.0393(9) Uani 1 1 d . . .
H3A H 0.1675 0.5834 0.4272 0.059(13) Uiso 1 1 calc R . .
C4 C 0.2992(4) 0.5842(3) 0.5453(3) 0.0340(8) Uani 1 1 d . . .
C5 C 0.2533(5) 0.6510(5) 0.6265(4) 0.0555(12) Uani 1 1 d . . .
F4 F 0.1650(17) 0.6821(12) 0.5929(13) 0.092(5) Uani 0.50 1 d P . .
F5 F 0.3641(15) 0.7490(14) 0.6720(14) 0.087(5) Uani 0.50 1 d P . .
F6 F 0.2275(16) 0.6014(14) 0.7021(10) 0.072(4) Uani 0.50 1 d P . .
F4A F 0.2519(18) 0.6211(17) 0.7127(12) 0.099(6) Uani 0.50 1 d P . .
F5A F 0.310(2) 0.7502(12) 0.6361(15) 0.140(9) Uani 0.50 1 d P . .
F6A F 0.1147(17) 0.6211(11) 0.5953(14) 0.095(5) Uani 0.50 1 d P . .
O2 O 0.3917(3) 0.5606(2) 0.58321(18) 0.0356(6) Uani 1 1 d . . .
Cu2 Cu 1.0000 1.0000 1.0000 0.03381(19) Uani 1 2 d S . .
O3 O 0.9688(3) 0.8590(2) 1.04363(18) 0.0359(6) Uani 1 1 d . . .
C6 C 0.9695(6) 0.6840(4) 1.0469(4) 0.0515(12) Uani 1 1 d . . .
F7 F 0.843(3) 0.650(2) 1.0594(14) 0.096(7) Uani 0.50 1 d P . .
F8 F 0.9843(17) 0.6071(11) 0.9832(12) 0.057(3) Uani 0.50 1 d P . .
F9 F 1.041(3) 0.7012(18) 1.1407(15) 0.085(6) Uani 0.50 1 d P . .
F7A F 0.992(3) 0.6905(17) 1.1431(13) 0.080(7) Uani 0.50 1 d P . .
F8A F 0.833(3) 0.637(2) 1.0203(14) 0.081(5) Uani 0.50 1 d P . .
F9A F 1.008(2) 0.6062(14) 1.0072(12) 0.091(6) Uani 0.50 1 d P . .
C7 C 1.0218(4) 0.7949(3) 1.0124(3) 0.0373(9) Uani 1 1 d . . .
C8 C 1.1243(4) 0.8150(3) 0.9549(3) 0.0417(10) Uani 1 1 d . . .
H8A H 1.1548 0.7581 0.9357 0.056(12) Uiso 1 1 calc R . .
C9 C 1.1824(4) 0.9148(3) 0.9255(3) 0.0332(8) Uani 1 1 d . . .
C10 C 1.3021(5) 0.9355(4) 0.8694(3) 0.0467(11) Uani 1 1 d . . .
F10 F 1.267(3) 0.9448(19) 0.7869(15) 0.090(6) Uani 0.50 1 d P . .
F11 F 1.3989(13) 1.0330(9) 0.9081(14) 0.081(5) Uani 0.50 1 d P . .
F12 F 1.352(2) 0.859(2) 0.877(2) 0.069(5) Uani 0.50 1 d P . .
F10A F 1.337(3) 0.852(2) 0.850(2) 0.074(6) Uani 0.50 1 d P . .
F11A F 1.275(2) 0.9488(13) 0.7658(14) 0.057(3) Uani 0.50 1 d P . .
F12A F 1.4122(17) 1.0215(16) 0.9243(16) 0.113(6) Uani 0.50 1 d P . .
O4 O 1.1514(2) 0.9973(2) 0.93872(18) 0.0334(6) Uani 1 1 d . . .
O01 O 0.5935(2) 0.6791(2) 0.48225(19) 0.0401(6) Uani 1 1 d . . .
N1 N 0.7186(3) 0.7302(3) 0.4745(2) 0.0345(7) Uani 1 1 d . . .
C01 C 0.7604(4) 0.7475(3) 0.3729(3) 0.0372(9) Uani 1 1 d . . .
C02 C 0.6870(4) 0.6402(3) 0.2909(3) 0.0438(10) Uani 1 1 d . . .
H02A H 0.5910 0.6244 0.2758 0.063(14) Uiso 1 1 calc R . .
H02B H 0.6978 0.5781 0.3158 0.064(14) Uiso 1 1 calc R . .
H02C H 0.7249 0.6491 0.2283 0.055(12) Uiso 1 1 calc R . .
C03 C 0.7202(5) 0.8391(4) 0.3447(3) 0.0481(11) Uani 1 1 d . . .
H03A H 0.6219 0.8093 0.3255 0.075(15) Uiso 1 1 calc R . .
H03B H 0.7612 0.8643 0.2867 0.070(15) Uiso 1 1 calc R . .
H03C H 0.7517 0.9022 0.4039 0.059(13) Uiso 1 1 calc R . .
C04 C 0.9143(4) 0.7851(3) 0.4031(3) 0.0348(8) Uani 1 1 d . . .
C05 C 0.9600(4) 0.6896(3) 0.3948(3) 0.0410(10) Uani 1 1 d . . .
H05A H 1.0580 0.7203 0.4163 0.031(10) Uiso 1 1 calc R . .
H05B H 0.9346 0.6475 0.3234 0.055(12) Uiso 1 1 calc R . .
H05C H 0.9165 0.6398 0.4392 0.043(11) Uiso 1 1 calc R . .
C06 C 0.9995(4) 0.8755(3) 0.3521(3) 0.0424(10) Uani 1 1 d . . .
H06A H 1.0952 0.8944 0.3758 0.039(11) Uiso 1 1 calc R . .
H06B H 0.9817 0.9423 0.3702 0.037(10) Uiso 1 1 calc R . .
H06C H 0.9767 0.8482 0.2773 0.049(12) Uiso 1 1 calc R . .
N2 N 0.9356(3) 0.8312(2) 0.5162(2) 0.0331(7) Uani 1 1 d . . .
O02 O 1.0522(3) 0.8909(2) 0.5702(2) 0.0404(6) Uani 1 1 d . . .
C07 C 0.8196(4) 0.7909(3) 0.5525(3) 0.0317(8) Uani 1 1 d . . .
C08 C 0.8085(4) 0.8138(3) 0.6592(3) 0.0307(8) Uani 1 1 d . B .
C09 C 0.9097(4) 0.8791(3) 0.7444(3) 0.0303(8) Uani 1 1 d . . .
H09A H 1.0021 0.9169 0.7412 0.024(9) Uiso 1 1 calc R . .
N4 N 0.7259(3) 0.8158(3) 0.8014(2) 0.0362(7) Uani 1 1 d . B .
N3 N 0.8598(3) 0.8815(2) 0.8305(2) 0.0342(7) Uani 1 1 d . . .
C041 C 0.6385(4) 0.7946(4) 0.8781(3) 0.0493(11) Uani 1 1 d D . .
H04A H 0.5578 0.8071 0.8544 0.059 Uiso 1 1 calc R A 1
H04B H 0.6872 0.8498 0.9432 0.059 Uiso 1 1 calc R A 1
C042 C 0.593(2) 0.6782(11) 0.8997(12) 0.107(8) Uani 0.50 1 d PD B 1
H04C H 0.6708 0.6584 0.9107 0.128 Uiso 0.50 1 calc PR B 1
H04D H 0.5263 0.6229 0.8404 0.128 Uiso 0.50 1 calc PR B 1
C043 C 0.5287(17) 0.6764(19) 0.9964(15) 0.142(9) Uani 0.50 1 d PD B 1
H04E H 0.5468 0.6245 1.0350 0.170 Uiso 0.50 1 calc PR B 1
H04F H 0.5684 0.7521 1.0416 0.170 Uiso 0.50 1 calc PR B 1
C044 C 0.3783(18) 0.639(2) 0.9643(14) 0.159(9) Uani 0.50 1 d PD B 1
H04G H 0.3363 0.6347 1.0253 0.239 Uiso 0.50 1 calc PR B 1
H04H H 0.3401 0.5648 0.9179 0.239 Uiso 0.50 1 calc PR B 1
H04I H 0.3611 0.6924 0.9288 0.239 Uiso 0.50 1 calc PR B 1
C04C C 0.5540(14) 0.6773(11) 0.8655(10) 0.046(3) Uani 0.50 1 d P B 2
H04C H 0.6120 0.6365 0.8733 0.055 Uiso 0.50 1 calc PR B 2
H04D H 0.5004 0.6486 0.7949 0.055 Uiso 0.50 1 calc PR B 2
C04B C 0.4557(13) 0.6517(12) 0.9436(9) 0.058(3) Uani 0.50 1 d P B 2
H04P H 0.4023 0.6966 0.9380 0.069 Uiso 0.50 1 calc PR B 2
H04O H 0.3920 0.5720 0.9218 0.069 Uiso 0.50 1 calc PR B 2
C04A C 0.5104(16) 0.6710(15) 1.0449(11) 0.105(6) Uani 0.50 1 d P B 2
H04U H 0.4427 0.6709 1.0870 0.157 Uiso 0.50 1 calc PR B 2
H04I H 0.5878 0.7439 1.0645 0.157 Uiso 0.50 1 calc PR B 2
H04V H 0.5402 0.6122 1.0559 0.157 Uiso 0.50 1 calc PR B 2
C010 C 0.6917(4) 0.7745(3) 0.7007(3) 0.0379(9) Uani 1 1 d . . .
H01A H 0.6036 0.7269 0.6636 0.064(14) Uiso 1 1 calc R B .
C1S C 0.6624(7) 1.0515(7) 0.7741(7) 0.132(3) Uani 1 1 d . . .
H1SA H 0.6741 1.0638 0.8492 0.198 Uiso 1 1 calc R . .
H1SB H 0.7464 1.0549 0.7527 0.198 Uiso 1 1 calc R . .
H1SC H 0.5898 0.9778 0.7434 0.198 Uiso 1 1 calc R . .
C2S C 0.6283(9) 1.1373(10) 0.7403(9) 0.180(6) Uani 1 1 d . . .
H2SA H 0.6990 1.2121 0.7743 0.216 Uiso 1 1 calc R . .
H2SB H 0.5419 1.1324 0.7597 0.216 Uiso 1 1 calc R . .
C3S C 0.6159(10) 1.1213(10) 0.6199(12) 0.208(8) Uani 1 1 d . . .
H3SA H 0.7053 1.1335 0.6022 0.249 Uiso 1 1 calc R . .
H3SB H 0.5896 1.1788 0.5976 0.249 Uiso 1 1 calc R . .
C4S C 0.5138(15) 1.0060(13) 0.5608(11) 0.220(8) Uani 1 1 d . . .
H4SA H 0.5466 0.9493 0.5761 0.264 Uiso 1 1 calc R . .
H4SB H 0.4276 0.9895 0.5855 0.264 Uiso 1 1 calc R . .

loop_
_atom_site_aniso_label
_atom_site_aniso_U_11
_atom_site_aniso_U_22
_atom_site_aniso_U_33
_atom_site_aniso_U_23
_atom_site_aniso_U_13
_atom_site_aniso_U_12
Cu1 0.0264(3) 0.0279(3) 0.0228(3) -0.0007(2) 0.0016(2) 0.0115(3)
O1 0.0356(14) 0.0303(14) 0.0285(13) -0.0008(11) 0.0014(11) 0.0140(11)
C1 0.051(3) 0.049(3) 0.040(2) 0.007(2) 0.002(2) 0.027(2)
F1 0.085(9) 0.056(5) 0.055(8) 0.032(5) -0.002(6) -0.012(5)
F2 0.154(12) 0.196(15) 0.046(6) -0.024(7) -0.037(6) 0.159(11)
F3 0.084(8) 0.050(8) 0.030(5) -0.009(4) -0.013(5) 0.040(7)
F1A 0.106(9) 0.178(12) 0.035(6) 0.039(7) 0.017(6) 0.096(9)
F2A 0.067(5) 0.086(6) 0.045(5) 0.006(4) -0.003(4) 0.062(6)
F3A 0.156(15) 0.057(10) 0.076(10) -0.004(7) -0.074(9) 0.008(9)
C2 0.037(2) 0.0251(19) 0.033(2) 0.0060(15) 0.0030(17) 0.0096(16)
C3 0.041(2) 0.041(2) 0.040(2) 0.0053(18) -0.0003(18) 0.0250(19)
C4 0.038(2) 0.029(2) 0.033(2) 0.0062(16) 0.0045(17) 0.0131(17)
C5 0.070(3) 0.064(4) 0.041(3) 0.004(2) 0.002(3) 0.043(3)
F4 0.124(14) 0.139(14) 0.050(4) -0.013(9) -0.009(8) 0.112(12)
F5 0.082(5) 0.063(7) 0.090(8) -0.039(6) 0.014(5) 0.024(4)
F6 0.111(8) 0.069(5) 0.058(7) 0.023(5) 0.069(7) 0.042(5)
F4A 0.138(11) 0.149(15) 0.039(5) 0.017(6) -0.005(5) 0.098(11)
F5A 0.24(2) 0.037(7) 0.149(18) 0.014(9) 0.132(17) 0.040(12)
F6A 0.099(10) 0.152(13) 0.062(5) -0.003(9) 0.010(6) 0.093(10)
O2 0.0390(15) 0.0336(14) 0.0292(13) 0.0041(11) 0.0017(12) 0.0120(12)
Cu2 0.0436(4) 0.0340(4) 0.0345(4) 0.0074(3) 0.0137(3) 0.0257(3)
O3 0.0495(16) 0.0351(14) 0.0302(14) 0.0042(11) 0.0086(12) 0.0257(13)
C6 0.083(4) 0.044(3) 0.040(3) 0.011(2) 0.020(3) 0.036(3)
F7 0.115(15) 0.070(10) 0.149(19) 0.067(13) 0.074(16) 0.058(11)
F8 0.104(6) 0.027(4) 0.040(5) 0.012(3) 0.003(4) 0.029(4)
F9 0.131(15) 0.067(6) 0.057(7) 0.040(5) -0.005(7) 0.037(7)
F7A 0.153(19) 0.060(7) 0.031(5) 0.010(4) 0.025(8) 0.046(9)
F8A 0.089(9) 0.059(6) 0.085(9) 0.030(7) 0.013(8) 0.016(5)
F9A 0.197(15) 0.080(7) 0.062(9) 0.035(6) 0.066(10) 0.108(8)
C7 0.052(2) 0.038(2) 0.0264(19) 0.0032(16) 0.0013(18) 0.026(2)
C8 0.065(3) 0.044(2) 0.032(2) 0.0037(18) 0.010(2) 0.040(2)
C9 0.038(2) 0.042(2) 0.0197(17) -0.0048(16) -0.0010(16) 0.0225(18)
C10 0.052(3) 0.062(3) 0.041(3) 0.003(2) 0.013(2) 0.041(3)
F10 0.091(7) 0.202(13) 0.042(8) 0.079(7) 0.052(5) 0.098(8)
F11 0.042(6) 0.047(5) 0.118(11) -0.031(5) 0.047(7) -0.009(4)
F12 0.068(6) 0.110(9) 0.070(13) 0.032(7) 0.035(6) 0.070(6)
F10A 0.131(13) 0.084(8) 0.067(12) 0.035(7) 0.061(10) 0.087(9)
F11A 0.078(6) 0.094(7) 0.031(6) 0.034(5) 0.037(5) 0.055(5)
F12A 0.055(6) 0.199(15) 0.077(7) -0.016(8) 0.007(5) 0.064(8)
O4 0.0407(14) 0.0362(14) 0.0302(13) 0.0019(11) 0.0097(11) 0.0243(12)
O01 0.0311(14) 0.0523(17) 0.0339(15) 0.0005(12) 0.0009(12) 0.0186(13)
N1 0.0344(17) 0.0428(19) 0.0263(16) 0.0011(14) 0.0024(14) 0.0191(15)
C01 0.050(2) 0.042(2) 0.0233(18) 0.0058(16) 0.0042(17) 0.0241(19)
C02 0.055(3) 0.047(3) 0.026(2) 0.0043(18) 0.0070(19) 0.019(2)
C03 0.055(3) 0.053(3) 0.045(3) 0.012(2) -0.001(2) 0.033(2)
C04 0.045(2) 0.036(2) 0.031(2) 0.0088(16) 0.0124(18) 0.0232(18)
C05 0.055(3) 0.041(2) 0.036(2) 0.0076(19) 0.014(2) 0.028(2)
C06 0.055(3) 0.041(2) 0.040(2) 0.0128(19) 0.019(2) 0.025(2)
N2 0.0391(18) 0.0346(18) 0.0291(16) 0.0049(14) 0.0073(15) 0.0193(15)
O02 0.0333(14) 0.0415(16) 0.0398(15) 0.0028(12) 0.0015(12) 0.0121(12)
C07 0.035(2) 0.034(2) 0.0260(19) -0.0006(15) 0.0005(16) 0.0182(17)
C08 0.037(2) 0.035(2) 0.0247(18) 0.0047(15) 0.0065(16) 0.0194(17)
C09 0.0305(19) 0.0307(19) 0.0283(19) 0.0056(15) 0.0035(15) 0.0119(16)
N4 0.0403(18) 0.0368(18) 0.0280(17) -0.0029(14) 0.0065(14) 0.0160(15)
N3 0.0392(18) 0.0346(18) 0.0287(16) 0.0042(13) 0.0062(14) 0.0162(15)
C041 0.047(3) 0.056(3) 0.035(2) -0.007(2) 0.017(2) 0.015(2)
C042 0.16(2) 0.129(14) 0.114(17) 0.081(13) 0.110(16) 0.103(15)
C043 0.111(16) 0.168(18) 0.15(2) 0.081(19) 0.101(17) 0.023(14)
C044 0.147(18) 0.29(3) 0.095(14) 0.082(15) 0.036(13) 0.13(2)
C04C 0.048(6) 0.057(7) 0.030(5) 0.021(4) 0.010(4) 0.013(5)
C04B 0.046(7) 0.078(8) 0.054(7) 0.020(6) 0.015(6) 0.027(7)
C04A 0.111(13) 0.154(14) 0.080(10) 0.078(10) 0.071(9) 0.053(11)
C010 0.041(2) 0.038(2) 0.028(2) -0.0075(16) 0.0024(17) 0.0155(18)
C1S 0.092(5) 0.169(8) 0.162(8) 0.061(7) 0.042(6) 0.067(6)
C2S 0.120(7) 0.242(12) 0.293(15) 0.207(13) 0.103(9) 0.121(8)
C3S 0.123(8) 0.225(12) 0.41(2) 0.247(15) 0.142(11) 0.119(8)
C4S 0.235(13) 0.233(13) 0.34(2) 0.211(15) 0.220(16) 0.159(11)

loop_
_atom_type_symbol
_atom_type_description
_atom_type_scat_dispersion_real
_atom_type_scat_dispersion_imag
_atom_type_scat_source
C C 0.0033 0.0016 'International Tables Vol C Tables 4.2.6.8 and 6.1.1.4'
H H 0.0000 0.0000 'International Tables Vol C Tables 4.2.6.8 and 6.1.1.4'
N N 0.0061 0.0033 'International Tables Vol C Tables 4.2.6.8 and 6.1.1.4'
O O 0.0106 0.0060 'International Tables Vol C Tables 4.2.6.8 and 6.1.1.4'
F F 0.0171 0.0103 'International Tables Vol C Tables 4.2.6.8 and 6.1.1.4'
Cu Cu 0.3201 1.2651 'International Tables Vol C Tables 4.2.6.8 and 6.1.1.4'

loop_
_geom_angle_atom_site_label_1
_geom_angle_atom_site_label_2
_geom_angle_atom_site_label_3
_geom_angle
_geom_angle_site_symmetry_1
_geom_angle_site_symmetry_3
_geom_angle_publ_flag
O1 Cu1 O1 179.999(1) . 2_666 ?
O1 Cu1 O2 90.13(11) . 2_666 ?
O1 Cu1 O2 89.87(11) 2_666 2_666 ?
O1 Cu1 O2 89.87(11) . . ?
O1 Cu1 O2 90.13(11) 2_666 . ?
O2 Cu1 O2 179.998(1) 2_666 . ?
O1 Cu1 O01 93.78(9) . 2_666 ?
O1 Cu1 O01 86.22(9) 2_666 2_666 ?
O2 Cu1 O01 81.56(10) 2_666 2_666 ?
O2 Cu1 O01 98.44(10) . 2_666 ?
O1 Cu1 O01 86.23(9) . . ?
O1 Cu1 O01 93.78(10) 2_666 . ?
O2 Cu1 O01 98.44(10) 2_666 . ?
O2 Cu1 O01 81.56(10) . . ?
O01 Cu1 O01 180.0 2_666 . ?
C2 O1 Cu1 126.0(2) . . ?
F2 C1 F3 107.5(13) . . ?
F2 C1 F1 101.4(13) . . ?
F3 C1 F1 106.0(10) . . ?
F2 C1 F3A 103.4(15) . . ?
F3 C1 F3A 8.9(16) . . ?
F1 C1 F3A 114.9(12) . . ?
F2 C1 F1A 111.7(13) . . ?
F3 C1 F1A 98.4(11) . . ?
F1 C1 F1A 11.0(15) . . ?
F3A C1 F1A 107.3(13) . . ?
F2 C1 F2A 3.4(17) . . ?
F3 C1 F2A 110.9(10) . . ?
F1 C1 F2A 100.4(10) . . ?
F3A C1 F2A 106.7(12) . . ?
F1A C1 F2A 110.8(10) . . ?
F2 C1 C2 115.7(11) . . ?
F3 C1 C2 113.0(8) . . ?
F1 C1 C2 112.2(7) . . ?
F3A C1 C2 109.0(10) . . ?
F1A C1 C2 109.3(8) . . ?
F2A C1 C2 113.5(8) . . ?
O1 C2 C3 128.3(4) . . ?
O1 C2 C1 113.7(3) . . ?
C3 C2 C1 118.1(3) . . ?
O1 C2 Cu1 33.44(16) . . ?
C3 C2 Cu1 95.0(2) . . ?
C1 C2 Cu1 146.7(3) . . ?
C4 C3 C2 121.3(4) . . ?
O2 C4 C3 129.0(3) . . ?
O2 C4 C5 112.9(3) . . ?
C3 C4 C5 118.0(3) . . ?
O2 C4 Cu1 34.94(16) . . ?
C3 C4 Cu1 94.5(2) . . ?
C5 C4 Cu1 146.7(3) . . ?
F5A C5 F4 74.2(11) . . ?
F5A C5 F6 124.2(12) . . ?
F4 C5 F6 114.6(11) . . ?
F5A C5 F4A 112.6(14) . . ?
F4 C5 F4A 119.8(11) . . ?
F6 C5 F4A 13.1(16) . . ?
F5A C5 F6A 107.3(12) . . ?
F4 C5 F6A 33.9(9) . . ?
F6 C5 F6A 89.7(11) . . ?
F4A C5 F6A 99.7(12) . . ?
F5A C5 F5 31.9(14) . . ?
F4 C5 F5 104.7(10) . . ?
F6 C5 F5 102.6(12) . . ?
F4A C5 F5 89.5(13) . . ?
F6A C5 F5 135.4(8) . . ?
F5A C5 C4 113.4(9) . . ?
F4 C5 C4 116.1(8) . . ?
F6 C5 C4 110.2(8) . . ?
F4A C5 C4 114.3(9) . . ?
F6A C5 C4 108.3(8) . . ?
F5 C5 C4 107.2(8) . . ?
F6A F4 C5 83(2) . . ?
F6A F4 F5A 133(3) . . ?
C5 F4 F5A 51.0(9) . . ?
F5A F5 C5 60(2) . . ?
F5 F5A C5 88(3) . . ?
F5 F5A F4 139(3) . . ?
C5 F5A F4 54.8(8) . . ?
F4 F6A C5 63(2) . . ?
C4 O2 Cu1 124.2(2) . . ?
O4 Cu2 O4 179.999(1) 2_777 . ?
O4 Cu2 O3 92.33(10) 2_777 2_777 ?
O4 Cu2 O3 87.67(10) . 2_777 ?
O4 Cu2 O3 87.67(10) 2_777 . ?
O4 Cu2 O3 92.33(10) . . ?
O3 Cu2 O3 179.999(1) 2_777 . ?
O4 Cu2 N3 95.01(11) 2_777 . ?
O4 Cu2 N3 84.99(11) . . ?
O3 Cu2 N3 93.62(11) 2_777 . ?
O3 Cu2 N3 86.38(11) . . ?
O4 Cu2 N3 84.99(11) 2_777 2_777 ?
O4 Cu2 N3 95.01(11) . 2_777 ?
O3 Cu2 N3 86.38(11) 2_777 2_777 ?
O3 Cu2 N3 93.62(11) . 2_777 ?
N3 Cu2 N3 179.998(1) . 2_777 ?
C7 O3 Cu2 123.7(2) . . ?
F7A C6 F8 120.7(12) . . ?
F7A C6 F9A 104.4(12) . . ?
F8 C6 F9A 17.4(14) . . ?
F7A C6 F9 22(2) . . ?
F8 C6 F9 110.3(12) . . ?
F9A C6 F9 92.9(12) . . ?
F7A C6 F7 83.0(14) . . ?
F8 C6 F7 110.1(13) . . ?
F9A C6 F7 116.8(14) . . ?
F9 C6 F7 105.0(14) . . ?
F7A C6 F8A 104.2(15) . . ?
F8 C6 F8A 93.9(13) . . ?
F9A C6 F8A 105.1(14) . . ?
F9 C6 F8A 125.8(13) . . ?
F7 C6 F8A 22.0(14) . . ?
F7A C6 C7 115.9(10) . . ?
F8 C6 C7 110.6(7) . . ?
F9A C6 C7 117.9(9) . . ?
F9 C6 C7 107.2(10) . . ?
F7 C6 C7 113.4(10) . . ?
F8A C6 C7 108.0(11) . . ?
O3 C7 C8 128.0(4) . . ?
O3 C7 C6 114.1(3) . . ?
C8 C7 C6 117.8(3) . . ?
O3 C7 Cu2 34.91(17) . . ?
C8 C7 Cu2 93.4(2) . . ?
C6 C7 Cu2 148.6(3) . . ?
C9 C8 C7 121.8(3) . . ?
C9 C8 Cu2 60.8(2) . . ?
C7 C8 Cu2 61.2(2) . . ?
O4 C9 C8 128.5(3) . . ?
O4 C9 C10 112.2(3) . . ?
C8 C9 C10 119.4(3) . . ?
O4 C9 Cu2 34.25(16) . . ?
C8 C9 Cu2 94.3(2) . . ?
C10 C9 Cu2 146.3(3) . . ?
F10 C10 F11 101.9(15) . . ?
F10 C10 F10A 102.4(17) . . ?
F11 C10 F10A 116.4(14) . . ?
F10 C10 F12 117.5(16) . . ?
F11 C10 F12 107.5(15) . . ?
F10A C10 F12 16(2) . . ?
F10 C10 F12A 115.0(16) . . ?
F11 C10 F12A 14.6(18) . . ?
F10A C10 F12A 105.8(16) . . ?
F12 C10 F12A 94.9(15) . . ?
F10 C10 F11A 6.6(19) . . ?
F11 C10 F11A 98.9(12) . . ?
F10A C10 F11A 98.8(14) . . ?
F12 C10 F11A 113.5(14) . . ?
F12A C10 F11A 111.3(13) . . ?
F10 C10 C9 107.3(12) . . ?
F11 C10 C9 111.5(7) . . ?
F10A C10 C9 115.5(12) . . ?
F12 C10 C9 110.9(10) . . ?
F12A C10 C9 110.9(9) . . ?
F11A C10 C9 113.9(9) . . ?
C9 O4 Cu2 124.3(2) . . ?
N1 O01 Cu1 123.6(2) . . ?
O01 N1 C07 125.2(3) . . ?
O01 N1 C01 122.1(3) . . ?
C07 N1 C01 111.4(3) . . ?
O01 N1 Cu1 36.48(15) . . ?
C07 N1 Cu1 118.5(2) . . ?
C01 N1 Cu1 122.2(2) . . ?
N1 C01 C03 106.2(3) . . ?
N1 C01 C02 110.4(3) . . ?
C03 C01 C02 109.8(3) . . ?
N1 C01 C04 100.3(3) . . ?
C03 C01 C04 113.9(3) . . ?
C02 C01 C04 115.5(3) . . ?
N2 C04 C05 105.2(3) . . ?
N2 C04 C06 109.7(3) . . ?
C05 C04 C06 110.7(3) . . ?
N2 C04 C01 100.5(3) . . ?
C05 C04 C01 114.6(3) . . ?
C06 C04 C01 115.0(3) . . ?
O02 N2 C07 125.9(3) . . ?
O02 N2 C04 122.3(3) . . ?
C07 N2 C04 111.4(3) . . ?
N1 C07 N2 109.2(3) . . ?
N1 C07 C08 126.1(3) . . ?
N2 C07 C08 124.7(3) . . ?
C09 C08 C010 104.0(3) . . ?
C09 C08 C07 129.0(3) . . ?
C010 C08 C07 127.0(3) . . ?
N3 C09 C08 111.4(3) . . ?
C010 N4 N3 111.8(3) . . ?
C010 N4 C041 127.6(3) . . ?
N3 N4 C041 120.5(3) . . ?
C09 N3 N4 105.3(3) . . ?
C09 N3 Cu2 122.7(2) . . ?
N4 N3 Cu2 131.9(2) . . ?
C04C C041 N4 112.3(7) . . ?
C04C C041 C042 22.7(10) . . ?
N4 C041 C042 114.8(7) . . ?
C041 C042 C043 108.6(12) . . ?
C044 C043 C042 109.0(18) . . ?
C041 C04C C04B 113.8(12) . . ?
C04A C04B C04C 117.8(12) . . ?
N4 C010 C08 107.5(3) . . ?
C1S C2S C3S 109.7(10) . . ?
C2S C3S C4S 113.6(8) . . ?
C4S C4S C3S 114.0(12) 2_676 . ?

loop_
_geom_bond_atom_site_label_1
_geom_bond_atom_site_label_2
_geom_bond_distance
_geom_bond_site_symmetry_2
_geom_bond_publ_flag
Cu1 O1 1.969(3) . ?
Cu1 O1 1.969(3) 2_666 ?
Cu1 O2 2.011(3) 2_666 ?
Cu1 O2 2.011(3) . ?
Cu1 O01 2.260(3) 2_666 ?
Cu1 O01 2.260(3) . ?
O1 C2 1.255(4) . ?
C1 F2 1.16(2) . ?
C1 F3 1.323(17) . ?
C1 F1 1.308(13) . ?
C1 F3A 1.29(2) . ?
C1 F1A 1.336(16) . ?
C1 F2A 1.429(18) . ?
C1 C2 1.518(5) . ?
C2 C3 1.383(5) . ?
C3 C4 1.377(5) . ?
C4 O2 1.253(4) . ?
C4 C5 1.545(6) . ?
C5 F5A 1.198(15) . ?
C5 F4 1.258(16) . ?
C5 F6 1.291(13) . ?
C5 F4A 1.280(14) . ?
C5 F6A 1.409(18) . ?
C5 F5 1.381(16) . ?
F4 F6A 0.79(2) . ?
F4 F5A 1.48(2) . ?
F5 F5A 0.73(3) . ?
Cu2 O4 1.939(2) 2_777 ?
Cu2 O4 1.939(2) . ?
Cu2 O3 1.964(3) 2_777 ?
Cu2 O3 1.964(3) . ?
Cu2 N3 2.501(3) . ?
Cu2 N3 2.501(3) 2_777 ?
O3 C7 1.250(4) . ?
C6 F7A 1.270(19) . ?
C6 F8 1.297(16) . ?
C6 F9A 1.321(17) . ?
C6 F9 1.34(2) . ?
C6 F7 1.32(3) . ?
C6 F8A 1.36(3) . ?
C6 C7 1.527(6) . ?
C7 C8 1.395(5) . ?
C8 C9 1.372(5) . ?
C9 O4 1.260(4) . ?
C9 C10 1.536(5) . ?
C10 F10 1.17(2) . ?
C10 F11 1.295(12) . ?
C10 F10A 1.31(2) . ?
C10 F12 1.34(2) . ?
C10 F12A 1.334(18) . ?
C10 F11A 1.442(18) . ?
O01 N1 1.297(4) . ?
N1 C07 1.328(4) . ?
N1 C01 1.506(4) . ?
C01 C03 1.529(5) . ?
C01 C02 1.522(5) . ?
C01 C04 1.548(5) . ?
C04 N2 1.501(5) . ?
C04 C05 1.526(5) . ?
C04 C06 1.520(5) . ?
N2 O02 1.273(4) . ?
N2 C07 1.352(4) . ?
C07 C08 1.443(5) . ?
C08 C09 1.399(5) . ?
C08 C010 1.396(5) . ?
C09 N3 1.331(4) . ?
N4 C010 1.328(4) . ?
N4 N3 1.358(4) . ?
N4 C041 1.467(4) . ?
C041 C04C 1.442(13) . ?
C041 C042 1.515(10) . ?
C042 C043 1.539(10) . ?
C043 C044 1.514(10) . ?
C04C C04B 1.563(16) . ?
C04B C04A 1.366(19) . ?
C1S C2S 1.448(10) . ?
C2S C3S 1.579(16) . ?
C3S C4S 1.53(2) . ?
C4S C4S 1.60(3) 2_676 ?
